data_1505982
loop_
_publ_author_name
'Smith, 3rd, Amos B'
'K\"urti, Laszl\'o'
'Davulcu, Akin H.'

_publ_section_title
;
 A new modular indole synthesis. Construction of the highly strained CDEF
 parent tetracycle of nodulisporic acids A and B.
;
_journal_issue 10
_journal_name_full 'Organic letters'
_journal_page_first 2167
_journal_page_last 2170
_journal_paper_doi 10.1021/ol0606536
_journal_volume 8
_journal_year 2006
_chemical_formula_sum 'C14 H15 N'
_chemical_formula_weight 197.27
_space_group_IT_number 19
_symmetry_cell_setting orthorhombic
_symmetry_Int_Tables_number 19
_symmetry_space_group_name_Hall 'P 2ac 2ab'
_symmetry_space_group_name_H-M 'P 21 21 21'
_atom_sites_solution_hydrogens geom
_atom_sites_solution_primary direct
_audit_creation_method SHELXL-97
_cell_angle_alpha 90.00
_cell_angle_beta 90.00
_cell_angle_gamma 90.00
_cell_formula_units_Z 4
_cell_length_a 6.9258(8)
_cell_length_b 8.8531(11)
_cell_length_c 17.129(2)
_cell_measurement_temperature 143(1)
_cell_volume 1050.3(2)
_computing_data_collection 'CrystalClear (Rigaku, 1999)'
_computing_data_reduction 'CrystalClear (Rigaku, 1999)'
_computing_structure_refinement 'SHELXL-97 (Sheldrick, 1997)'
_computing_structure_solution 'SIR97 (Altomare, 1999)'
_diffrn_ambient_temperature 143(1)
_diffrn_measured_fraction_theta_full 0.997
_diffrn_measured_fraction_theta_max 0.997
_diffrn_measurement_device 'CCD Area Detector'
_diffrn_measurement_device_type 'Rigaku Mercury'
_diffrn_measurement_method 'phi and omega rotations'
_diffrn_radiation_monochromator graphite
_diffrn_radiation_source 'rotating anode'
_diffrn_radiation_type MoK\a
_diffrn_radiation_wavelength 0.71069
_diffrn_reflns_av_R_equivalents 0.0261
_diffrn_reflns_av_sigmaI/netI 0.0442
_diffrn_reflns_limit_h_max 8
_diffrn_reflns_limit_h_min -8
_diffrn_reflns_limit_k_max 10
_diffrn_reflns_limit_k_min -9
_diffrn_reflns_limit_l_max 20
_diffrn_reflns_limit_l_min -20
_diffrn_reflns_number 5408
_diffrn_reflns_theta_full 25.02
_diffrn_reflns_theta_max 25.02
_diffrn_reflns_theta_min 2.59
_exptl_absorpt_coefficient_mu 0.072
_exptl_absorpt_correction_T_max 1.0000
_exptl_absorpt_correction_T_min 0.7497
_exptl_absorpt_correction_type multi-scan
_exptl_crystal_density_diffrn 1.248
_exptl_crystal_density_method 'not measured'
_exptl_crystal_F_000 424
_exptl_crystal_size_max 0.42
_exptl_crystal_size_mid 0.25
_exptl_crystal_size_min 0.02
_refine_diff_density_max 0.303
_refine_diff_density_min -0.218
_refine_diff_density_rms 0.054
_refine_ls_abs_structure_details 'Flack H D (1983), Acta Cryst. A39, 876-881'
_refine_ls_abs_structure_Flack -5(8)
_refine_ls_extinction_method none
_refine_ls_goodness_of_fit_ref 1.062
_refine_ls_hydrogen_treatment constr
_refine_ls_matrix_type full
_refine_ls_number_parameters 137
_refine_ls_number_reflns 1863
_refine_ls_number_restraints 0
_refine_ls_restrained_S_all 1.062
_refine_ls_R_factor_all 0.0771
_refine_ls_R_factor_gt 0.0593
_refine_ls_shift/su_max 0.002
_refine_ls_shift/su_mean 0.000
_refine_ls_structure_factor_coef Fsqd
_refine_ls_weighting_details 'calc w=1/[\s^2^(Fo^2^)+(0.1009P)^2^+0.0000P] where P=(Fo^2^+2Fc^2^)/3'
_refine_ls_weighting_scheme calc
_refine_ls_wR_factor_gt 0.1492
_refine_ls_wR_factor_ref 0.1699
_reflns_number_gt 1329
_reflns_number_total 1863
_reflns_threshold_expression >2sigma(I)
_cod_data_source_file ol0606536si20060316_102158.cif
_cod_data_source_block shelxl
_cod_depositor_comments
;
The following automatic conversions were performed:
'_atom_site_symetry_multiplicity' tag replaced with
'_atom_site_symmetry_multiplicity'.

Automatic conversion script
Id: cif_correct_tags 1440 2010-10-19 06:21:57Z saulius 
;
_cod_original_sg_symbol_H-M 'P 21 21 21 '
_cod_database_code 1505982

loop_
_symmetry_equiv_pos_as_xyz
'x, y, z'
'x+1/2, -y+1/2, -z'
'-x, y+1/2, -z+1/2'
'-x+1/2, -y, z+1/2'

loop_
_atom_site_label
_atom_site_type_symbol
_atom_site_fract_x
_atom_site_fract_y
_atom_site_fract_z
_atom_site_U_iso_or_equiv
_atom_site_adp_type
_atom_site_occupancy
_atom_site_symmetry_multiplicity
_atom_site_calc_flag
_atom_site_refinement_flags
N1 N 0.5144(3) 0.6851(2) 0.45530(11) 0.0324(6) Uani 1 1 d .
C1 C 0.5135(4) 0.5517(3) 0.41379(15) 0.0318(6) Uani 1 1 d .
C2 C 0.5068(5) 0.5401(3) 0.32726(15) 0.0402(7) Uani 1 1 d .
H2A H 0.6293 0.5721 0.3053 0.053 Uiso 1 1 calc R
H2B H 0.4063 0.6055 0.3069 0.053 Uiso 1 1 calc R
C3 C 0.4664(9) 0.3790(4) 0.30460(19) 0.0912(17) Uani 1 1 d .
H3A H 0.3278 0.3636 0.3065 0.121 Uiso 1 1 calc R
H3B H 0.5064 0.3654 0.2508 0.121 Uiso 1 1 calc R
C4 C 0.5555(7) 0.2634(4) 0.35033(18) 0.0777(15) Uani 1 1 d .
H4A H 0.6938 0.2680 0.3418 0.103 Uiso 1 1 calc R
H4B H 0.5112 0.1662 0.3312 0.103 Uiso 1 1 calc R
C5 C 0.5186(5) 0.2700(3) 0.43773(14) 0.0374(7) Uani 1 1 d .
H5A H 0.3949 0.2238 0.4494 0.050 Uiso 1 1 calc R
H5B H 0.6180 0.2136 0.4650 0.050 Uiso 1 1 calc R
C6 C 0.5188(4) 0.4310(3) 0.46559(14) 0.0297(6) Uani 1 1 d .
C7 C 0.5201(4) 0.4919(3) 0.54373(14) 0.0309(6) Uani 1 1 d .
C8 C 0.5257(4) 0.4525(3) 0.62295(15) 0.0386(7) Uani 1 1 d .
H8 H 0.5284 0.3516 0.6380 0.051 Uiso 1 1 calc R
C9 C 0.5270(5) 0.5659(3) 0.67836(16) 0.0452(8) Uani 1 1 d .
H9 H 0.5302 0.5377 0.7306 0.060 Uiso 1 1 calc R
C10 C 0.5240(5) 0.7230(3) 0.66081(15) 0.0412(7) Uani 1 1 d .
H10 H 0.5245 0.7949 0.7004 0.055 Uiso 1 1 calc R
C11 C 0.5201(4) 0.7652(3) 0.58345(16) 0.0338(6) Uani 1 1 d .
C12 C 0.5183(4) 0.6471(3) 0.53176(14) 0.0307(6) Uani 1 1 d .
C13 C 0.5172(5) 0.9086(3) 0.53443(16) 0.0363(6) Uani 1 1 d .
H13A H 0.6298 0.9703 0.5451 0.048 Uiso 1 1 calc R
H13B H 0.4020 0.9675 0.5451 0.048 Uiso 1 1 calc R
C14 C 0.5183(4) 0.8512(3) 0.44707(15) 0.0325(6) Uani 1 1 d .
H14A H 0.4058 0.8872 0.4189 0.043 Uiso 1 1 calc R
H14B H 0.6339 0.8841 0.4200 0.043 Uiso 1 1 calc R

loop_
_atom_site_aniso_label
_atom_site_aniso_U_11
_atom_site_aniso_U_22
_atom_site_aniso_U_33
_atom_site_aniso_U_23
_atom_site_aniso_U_13
_atom_site_aniso_U_12
N1 0.0380(13) 0.0207(11) 0.0385(12) 0.0026(8) -0.0021(13) -0.0001(11)
C1 0.0292(14) 0.0259(12) 0.0402(13) 0.0046(11) 0.0022(12) 0.0024(15)
C2 0.0455(17) 0.0355(14) 0.0395(15) 0.0033(11) -0.0030(15) 0.0018(18)
C3 0.190(5) 0.043(2) 0.0411(17) -0.0036(15) -0.024(3) 0.010(3)
C4 0.150(4) 0.0353(18) 0.0479(18) -0.0051(16) -0.015(2) 0.019(2)
C5 0.0417(16) 0.0269(14) 0.0435(15) 0.0009(11) -0.0007(14) 0.0013(16)
C6 0.0284(13) 0.0240(13) 0.0368(13) 0.0013(10) 0.0015(12) 0.0000(13)
C7 0.0283(14) 0.0235(13) 0.0408(14) 0.0040(10) -0.0004(13) -0.0006(12)
C8 0.0468(17) 0.0268(14) 0.0421(15) 0.0069(11) 0.0019(15) -0.0013(16)
C9 0.0594(19) 0.0394(16) 0.0366(14) 0.0035(12) 0.0026(15) -0.0035(19)
C10 0.0475(17) 0.0350(15) 0.0410(15) -0.0037(12) 0.0010(15) 0.0008(16)
C11 0.0279(14) 0.0242(13) 0.0494(14) -0.0036(11) 0.0019(12) 0.0010(13)
C12 0.0303(14) 0.0229(12) 0.0390(13) 0.0043(11) 0.0011(15) 0.0000(13)
C13 0.0282(13) 0.0222(12) 0.0585(16) 0.0001(12) -0.0004(14) 0.0021(13)
C14 0.0234(13) 0.0226(13) 0.0514(15) 0.0094(11) 0.0007(16) 0.0046(12)

loop_
_atom_type_symbol
_atom_type_description
_atom_type_scat_dispersion_real
_atom_type_scat_dispersion_imag
_atom_type_scat_source
C C 0.0033 0.0016 'International Tables Vol C Tables 4.2.6.8 and 6.1.1.4'
H H 0.0000 0.0000 'International Tables Vol C Tables 4.2.6.8 and 6.1.1.4'
N N 0.0061 0.0033 'International Tables Vol C Tables 4.2.6.8 and 6.1.1.4'

loop_
_geom_angle_atom_site_label_1
_geom_angle_atom_site_label_2
_geom_angle_atom_site_label_3
_geom_angle
C12 N1 C1 106.61(19)
C12 N1 C14 109.90(19)
C1 N1 C14 143.5(2)
N1 C1 C6 109.3(2)
N1 C1 C2 125.0(2)
C6 C1 C2 125.7(2)
C1 C2 C3 109.2(2)
C4 C3 C2 117.2(3)
C3 C4 C5 116.1(3)
C6 C5 C4 110.4(2)
C1 C6 C7 107.7(2)
C1 C6 C5 121.8(2)
C7 C6 C5 130.5(2)
C12 C7 C8 112.9(2)
C12 C7 C6 103.5(2)
C8 C7 C6 143.6(2)
C9 C8 C7 119.0(3)
C8 C9 C10 124.4(3)
C11 C10 C9 118.0(2)
C12 C11 C10 114.5(2)
C12 C11 C13 106.3(2)
C10 C11 C13 139.3(2)
N1 C12 C11 115.8(2)
N1 C12 C7 112.9(2)
C11 C12 C7 131.3(2)
C11 C13 C14 104.7(2)
N1 C14 C13 103.28(18)

loop_
_geom_bond_atom_site_label_1
_geom_bond_atom_site_label_2
_geom_bond_distance
N1 C12 1.353(3)
N1 C1 1.379(3)
N1 C14 1.477(3)
C1 C6 1.390(3)
C1 C2 1.486(3)
C2 C3 1.505(4)
C3 C4 1.429(5)
C4 C5 1.520(4)
C5 C6 1.503(3)
C6 C7 1.443(3)
C7 C12 1.389(3)
C7 C8 1.402(3)
C8 C9 1.382(4)
C9 C10 1.423(4)
C10 C11 1.377(4)
C11 C12 1.371(4)
C11 C13 1.522(3)
C13 C14 1.581(4)

loop_
_cod_related_entry_id
_cod_related_entry_database
_cod_related_entry_code
1 ChemSpider 21156795
